data_4089306
loop_
_publ_author_name
'Kujime, Masato'
'Hikichi, Shiro'
'Akita, Munetaka'

_publ_section_title
;
 N/O- and C-Bound (Enolato)palladium Complexes with
 Hydrotris(pyrazolyl)borato Ligands (TpR:&#x00A0; R = iPr2, Me2) Obtained
 via Dehydrative Condensation between the Hydroxo Complexes TpRPd(Py)OH
 and Active Methylene Compounds:&#x00A0; Factors Determining the Isomer
 Distribution and Dimerization of Cyano Compounds
;
_journal_issue 19
_journal_name_full Organometallics
_journal_page_first 4049
_journal_paper_doi 10.1021/om010448o
_journal_volume 20
_journal_year 2001
_chemical_formula_sum 'C42.5 H62.25 B Cl3.25 N8 O2 Pd'
_chemical_formula_weight 949.68
_chemical_name_common 'compound 3iPr2c'
_space_group_IT_number 14
_space_group_name_Hall '-P 2yn'
_space_group_name_H-M_alt 'P 1 21/n 1'
_atom_sites_solution_hydrogens geom
_atom_sites_solution_primary direct
_atom_sites_solution_secondary difmap
_audit_creation_method SHELXL-97
_cell_angle_alpha 90.00
_cell_angle_beta 102.653(2)
_cell_angle_gamma 90.00
_cell_formula_units_Z 4
_cell_length_a 13.6055(16)
_cell_length_b 16.6303(12)
_cell_length_c 23.331(2)
_cell_measurement_temperature 213(2)
_cell_volume 5150.8(8)
_computing_structure_refinement 'SHELXL-97 (Sheldrick, 1997)'
_computing_structure_solution 'SHELXS-97 (Sheldrick, 1990)'
_diffrn_ambient_temperature 213(2)
_diffrn_measured_fraction_theta_full 0.912
_diffrn_measured_fraction_theta_max 0.912
_diffrn_radiation_monochromator graphite
_diffrn_radiation_source 'fine-focus sealed tube'
_diffrn_radiation_type 'Mo K\a'
_diffrn_radiation_wavelength 0.71069
_diffrn_reflns_av_R_equivalents 0.0000
_diffrn_reflns_av_sigmaI/netI 0.1778
_diffrn_reflns_limit_h_max 17
_diffrn_reflns_limit_h_min 0
_diffrn_reflns_limit_k_max 20
_diffrn_reflns_limit_k_min 0
_diffrn_reflns_limit_l_max 29
_diffrn_reflns_limit_l_min -30
_diffrn_reflns_number 10788
_diffrn_reflns_theta_full 27.48
_diffrn_reflns_theta_max 27.48
_diffrn_reflns_theta_min 1.52
_exptl_absorpt_coefficient_mu 0.568
_exptl_crystal_density_diffrn 1.225
_exptl_crystal_density_method 'not measured'
_exptl_crystal_F_000 1982
_refine_diff_density_max 1.153
_refine_diff_density_min -1.692
_refine_diff_density_rms 0.162
_refine_ls_extinction_method none
_refine_ls_goodness_of_fit_ref 1.465
_refine_ls_hydrogen_treatment mixed
_refine_ls_matrix_type full
_refine_ls_number_parameters 509
_refine_ls_number_reflns 10788
_refine_ls_number_restraints 0
_refine_ls_restrained_S_all 1.465
_refine_ls_R_factor_all 0.1170
_refine_ls_R_factor_gt 0.0970
_refine_ls_shift/su_max 0.417
_refine_ls_shift/su_mean 0.020
_refine_ls_structure_factor_coef Fsqd
_refine_ls_weighting_details 'calc w=1/[\s^2^(Fo^2^)+(0.1000P)^2^+0.0000P] where P=(Fo^2^+2Fc^2^)/3'
_refine_ls_weighting_scheme calc
_refine_ls_wR_factor_gt 0.2712
_refine_ls_wR_factor_ref 0.2850
_reflns_number_gt 5617
_reflns_number_total 10788
_reflns_threshold_expression >2sigma(I)
_cod_data_source_file om010448o.cif
_cod_data_source_block shelxl
_cod_depositor_comments
;
 Corrected the values of the '_diffrn_radiation_type' and
 '_refine_ls_weighting_details' data items by replacing a
 sequence of malformed symbols with the backslash symbol ('\')
 after consulting the original publication.

 Antanas Vaitkus,
 2019-12-11
;
_cod_original_formula_sum 'C42.50 H62.25 B Cl3.25 N8 O2 Pd'
_cod_database_code 4089306

loop_
_symmetry_equiv_pos_as_xyz
'x, y, z'
'-x+1/2, y+1/2, -z+1/2'
'-x, -y, -z'
'x-1/2, -y-1/2, z-1/2'

loop_
_atom_site_label
_atom_site_type_symbol
_atom_site_fract_x
_atom_site_fract_y
_atom_site_fract_z
_atom_site_U_iso_or_equiv
_atom_site_adp_type
_atom_site_occupancy
_atom_site_symmetry_multiplicity
_atom_site_calc_flag
_atom_site_refinement_flags
Pd1 Pd 0.88626(6) 0.15617(4) 0.78549(3) 0.0389(2) Uani 1 1 d .
Cl1 Cl 0.8765(8) 0.0475(5) 0.5740(4) 0.236(4) Uiso 1 1 d .
Cl2 Cl 0.7016(6) 0.0070(4) 0.4784(3) 0.175(2) Uiso 1 1 d .
Cl3 Cl 1.3114(11) 0.3303(8) 0.5166(6) 0.251(6) Uiso 0.74 1 d P
Cl4 Cl 1.1118(12) 0.3957(8) 0.5081(6) 0.269(6) Uiso 0.74 1 d P
O1 O 0.6332(7) 0.3147(5) 0.8917(4) 0.073(2) Uani 1 1 d .
O2 O 1.5329(12) 0.4443(8) 0.5434(6) 0.157(5) Uiso 1 1 d .
N1 N 0.7639(8) 0.1754(5) 0.8176(4) 0.050(2) Uani 1 1 d .
N11 N 0.9341(6) 0.2712(4) 0.7955(3) 0.041(2) Uani 1 1 d .
N12 N 0.9577(6) 0.3095(4) 0.7494(3) 0.041(2) Uani 1 1 d .
N21 N 1.0075(7) 0.1366(4) 0.7531(3) 0.042(2) Uani 1 1 d .
N22 N 1.0255(7) 0.1869(4) 0.7084(3) 0.044(2) Uani 1 1 d .
N31 N 0.7871(7) 0.2098(5) 0.6785(3) 0.044(2) Uani 1 1 d .
N32 N 0.8572(7) 0.2496(5) 0.6535(3) 0.050(2) Uani 1 1 d .
N41 N 0.8425(6) 0.0392(4) 0.7716(3) 0.043(2) Uani 1 1 d .
C1 C 0.6819(11) 0.1928(6) 0.8199(5) 0.054(3) Uani 1 1 d .
C2 C 0.5813(9) 0.2135(7) 0.8202(6) 0.067(4) Uani 1 1 d .
C3 C 0.5639(11) 0.2759(7) 0.8578(5) 0.062(3) Uani 1 1 d .
C4 C 0.4520(11) 0.2944(7) 0.8550(5) 0.061(3) Uani 1 1 d .
C5 C 0.4263(12) 0.3694(8) 0.8728(7) 0.081(4) Uani 1 1 d .
C6 C 0.3311(13) 0.3917(8) 0.8730(8) 0.089(5) Uani 1 1 d .
C7 C 0.2522(15) 0.3378(11) 0.8549(7) 0.103(6) Uani 1 1 d .
C8 C 0.2762(12) 0.2605(9) 0.8359(8) 0.097(5) Uani 1 1 d .
C9 C 0.3775(12) 0.2410(8) 0.8379(6) 0.079(4) Uani 1 1 d .
C11 C 0.9463(8) 0.3214(5) 0.8421(4) 0.047(3) Uani 1 1 d .
C12 C 0.9784(8) 0.3930(6) 0.8252(4) 0.048(3) Uani 1 1 d .
C13 C 0.9881(8) 0.3867(5) 0.7674(5) 0.049(3) Uani 1 1 d .
C14 C 0.9321(10) 0.2945(6) 0.9002(4) 0.057(3) Uani 1 1 d .
C15 C 1.0216(12) 0.2453(8) 0.9302(6) 0.089(5) Uani 1 1 d .
H10 H 1.0140 0.2304 0.9687 0.089 Uiso 1 1 calc R
H11 H 1.0820 0.2765 0.9334 0.089 Uiso 1 1 calc R
H12 H 1.0260 0.1977 0.9076 0.089 Uiso 1 1 calc R
C16 C 0.9115(15) 0.3631(8) 0.9360(6) 0.106(6) Uani 1 1 d .
H13 H 0.9675 0.3996 0.9423 0.106 Uiso 1 1 calc R
H14 H 0.9019 0.3438 0.9731 0.106 Uiso 1 1 calc R
H15 H 0.8518 0.3904 0.9158 0.106 Uiso 1 1 calc R
C17 C 1.0241(11) 0.4456(6) 0.7284(5) 0.069(4) Uani 1 1 d .
C18 C 1.0763(15) 0.5176(8) 0.7643(8) 0.121(7) Uani 1 1 d .
H17 H 1.1355 0.4993 0.7916 0.121 Uiso 1 1 calc R
H18 H 1.0309 0.5417 0.7856 0.121 Uiso 1 1 calc R
H19 H 1.0948 0.5565 0.7383 0.121 Uiso 1 1 calc R
C19 C 0.9454(12) 0.4796(8) 0.6821(8) 0.121(7) Uani 1 1 d .
H20 H 0.8866 0.4903 0.6974 0.121 Uiso 1 1 calc R
H21 H 0.9287 0.4421 0.6502 0.121 Uiso 1 1 calc R
H22 H 0.9690 0.5288 0.6683 0.121 Uiso 1 1 calc R
C21 C 1.0798(8) 0.0805(6) 0.7621(5) 0.044(2) Uani 1 1 d .
C22 C 1.1419(9) 0.0913(6) 0.7225(5) 0.059(3) Uani 1 1 d .
C23 C 1.1082(9) 0.1585(6) 0.6896(5) 0.055(3) Uani 1 1 d .
C24 C 1.0884(9) 0.0191(7) 0.8105(5) 0.059(3) Uani 1 1 d .
C25 C 1.1902(14) 0.0358(9) 0.8569(7) 0.124(7) Uani 1 1 d .
H25 H 1.1894 0.0076 0.8927 0.124 Uiso 1 1 calc R
H26 H 1.1969 0.0925 0.8647 0.124 Uiso 1 1 calc R
H27 H 1.2461 0.0175 0.8415 0.124 Uiso 1 1 calc R
C26 C 1.0847(12) -0.0654(6) 0.7874(7) 0.091(5) Uani 1 1 d .
H28 H 1.0277 -0.0712 0.7551 0.091 Uiso 1 1 calc R
H29 H 1.0787 -0.1023 0.8180 0.091 Uiso 1 1 calc R
H30 H 1.1454 -0.0766 0.7742 0.091 Uiso 1 1 calc R
C27 C 1.1499(10) 0.1984(6) 0.6449(6) 0.065(3) Uani 1 1 d .
C28 C 1.2324(13) 0.2575(10) 0.6702(8) 0.121(7) Uani 1 1 d .
H32 H 1.2942 0.2289 0.6845 0.121 Uiso 1 1 calc R
H33 H 1.2142 0.2863 0.7020 0.121 Uiso 1 1 calc R
H34 H 1.2410 0.2947 0.6402 0.121 Uiso 1 1 calc R
C29 C 1.1906(18) 0.1390(9) 0.6073(9) 0.148(9) Uani 1 1 d .
H35 H 1.1421 0.0970 0.5952 0.148 Uiso 1 1 calc R
H36 H 1.2521 0.1162 0.6295 0.148 Uiso 1 1 calc R
H37 H 1.2035 0.1659 0.5733 0.148 Uiso 1 1 calc R
C31 C 0.7046(9) 0.2063(5) 0.6360(5) 0.052(3) Uani 1 1 d .
C32 C 0.7173(11) 0.2425(7) 0.5854(5) 0.067(4) Uani 1 1 d .
C33 C 0.8150(10) 0.2705(6) 0.5972(5) 0.060(3) Uani 1 1 d .
C34 C 0.6109(10) 0.1663(7) 0.6485(5) 0.064(3) Uani 1 1 d .
C35 C 0.5743(12) 0.0997(7) 0.6046(6) 0.090(5) Uani 1 1 d .
H40 H 0.5142 0.0762 0.6126 0.090 Uiso 1 1 calc R
H41 H 0.6255 0.0591 0.6079 0.090 Uiso 1 1 calc R
H42 H 0.5600 0.1215 0.5655 0.090 Uiso 1 1 calc R
C36 C 0.5245(12) 0.2246(8) 0.6447(9) 0.116(6) Uani 1 1 d .
H43 H 0.5494 0.2742 0.6634 0.116 Uiso 1 1 calc R
H44 H 0.4755 0.2021 0.6641 0.116 Uiso 1 1 calc R
H45 H 0.4938 0.2346 0.6042 0.116 Uiso 1 1 calc R
C37 C 0.8727(12) 0.3114(8) 0.5561(5) 0.083(5) Uani 1 1 d .
C38 C 0.9009(19) 0.2505(11) 0.5130(8) 0.197(14) Uani 1 1 d .
H47 H 0.8462 0.2456 0.4793 0.197 Uiso 1 1 calc R
H48 H 0.9139 0.1992 0.5319 0.197 Uiso 1 1 calc R
H49 H 0.9601 0.2687 0.5008 0.197 Uiso 1 1 calc R
C39 C 0.8094(19) 0.3795(13) 0.5231(9) 0.214(14) Uani 1 1 d .
H50 H 0.7883 0.4147 0.5507 0.214 Uiso 1 1 calc R
H51 H 0.7512 0.3575 0.4969 0.214 Uiso 1 1 calc R
H52 H 0.8488 0.4092 0.5009 0.214 Uiso 1 1 calc R
C42 C 0.8282(9) 0.0082(6) 0.7179(5) 0.050(3) Uani 1 1 d .
C43 C 0.8001(9) -0.0721(6) 0.7074(5) 0.058(3) Uani 1 1 d .
C44 C 0.7870(9) -0.1203(6) 0.7512(6) 0.061(3) Uani 1 1 d .
C45 C 0.8025(9) -0.0876(6) 0.8071(6) 0.066(3) Uani 1 1 d .
C46 C 0.8266(10) -0.0077(6) 0.8165(5) 0.058(3) Uani 1 1 d .
C51 C 0.837(2) -0.0242(15) 0.5296(11) 0.173(9) Uiso 1 1 d .
C53 C 1.182(4) 0.382(3) 0.461(2) 0.29(2) Uiso 0.74 1 d P
B1 B 0.9650(11) 0.2649(6) 0.6915(5) 0.048(3) Uani 1 1 d .
H1 H 0.5268 0.1870 0.7942 0.081 Uiso 1 1 d .
H2 H 0.4802 0.4080 0.8863 0.099 Uiso 1 1 d .
H3 H 0.3169 0.4437 0.8879 0.108 Uiso 1 1 d .
H4 H 0.1798 0.3531 0.8531 0.126 Uiso 1 1 d .
H5 H 0.2225 0.2198 0.8213 0.113 Uiso 1 1 d .
H6 H 0.3901 0.1873 0.8270 0.094 Uiso 1 1 d .
H7 H 0.9999 0.2993 0.6693 0.057 Uiso 1 1 d .
H8 H 0.9883 0.4408 0.8490 0.061 Uiso 1 1 d .
H9 H 0.8720 0.2586 0.8942 0.070 Uiso 1 1 d .
H16 H 1.0742 0.4189 0.7108 0.090 Uiso 1 1 d .
H23 H 1.2012 0.0570 0.7205 0.073 Uiso 1 1 d .
H24 H 1.0328 0.0274 0.8300 0.073 Uiso 1 1 d .
H31 H 1.0987 0.2294 0.6188 0.084 Uiso 1 1 d .
H38 H 0.6695 0.2476 0.5492 0.077 Uiso 1 1 d .
H39 H 0.6285 0.1425 0.6882 0.079 Uiso 1 1 d .
H46 H 0.9333 0.3341 0.5795 0.098 Uiso 1 1 d .
H53 H 0.8345 0.0431 0.6857 0.062 Uiso 1 1 d .
H54 H 0.7876 -0.0923 0.6670 0.073 Uiso 1 1 d .
H55 H 0.7674 -0.1756 0.7456 0.072 Uiso 1 1 d .
H56 H 0.7980 -0.1208 0.8414 0.074 Uiso 1 1 d .
H57 H 0.8325 0.0155 0.8555 0.070 Uiso 1 1 d .

loop_
_atom_site_aniso_label
_atom_site_aniso_U_11
_atom_site_aniso_U_22
_atom_site_aniso_U_33
_atom_site_aniso_U_23
_atom_site_aniso_U_13
_atom_site_aniso_U_12
Pd1 0.0366(5) 0.0288(3) 0.0476(4) -0.0009(3) 0.0015(3) 0.0029(3)
O1 0.065(7) 0.069(5) 0.080(6) -0.018(4) 0.002(5) 0.000(5)
N1 0.036(6) 0.043(5) 0.074(6) -0.002(4) 0.017(5) -0.003(4)
N11 0.033(5) 0.041(4) 0.046(5) -0.008(4) 0.001(4) -0.002(4)
N12 0.040(6) 0.027(4) 0.051(5) -0.001(3) -0.003(4) 0.000(3)
N21 0.047(6) 0.028(4) 0.049(5) -0.001(3) 0.010(4) 0.004(3)
N22 0.041(6) 0.037(4) 0.052(5) 0.004(4) 0.003(4) 0.002(4)
N31 0.033(6) 0.047(5) 0.050(5) 0.007(4) 0.003(4) 0.001(4)
N32 0.053(7) 0.041(4) 0.049(5) 0.000(4) -0.003(4) 0.003(4)
N41 0.029(5) 0.044(4) 0.052(5) -0.003(4) 0.002(4) -0.006(4)
C1 0.068(10) 0.035(5) 0.055(6) -0.007(5) 0.008(6) -0.012(6)
C2 0.029(8) 0.083(8) 0.093(9) -0.036(7) 0.021(6) 0.004(6)
C3 0.081(11) 0.052(6) 0.055(7) 0.007(5) 0.022(7) 0.009(6)
C4 0.069(10) 0.052(6) 0.066(7) -0.001(5) 0.026(7) 0.011(6)
C5 0.081(12) 0.066(8) 0.106(11) 0.003(7) 0.038(9) 0.021(7)
C6 0.078(13) 0.056(8) 0.143(14) -0.005(8) 0.044(11) 0.014(8)
C7 0.115(17) 0.116(13) 0.088(10) 0.025(10) 0.041(11) 0.033(12)
C8 0.050(11) 0.094(11) 0.152(15) -0.013(10) 0.033(10) -0.009(8)
C9 0.061(11) 0.073(8) 0.109(11) -0.019(8) 0.031(9) 0.009(7)
C11 0.038(7) 0.041(5) 0.053(6) -0.015(4) -0.009(5) 0.004(4)
C12 0.047(7) 0.044(6) 0.047(6) -0.011(4) -0.002(5) -0.009(5)
C13 0.030(6) 0.029(5) 0.074(7) 0.004(5) -0.017(5) 0.001(4)
C14 0.066(9) 0.047(6) 0.046(6) -0.010(5) -0.010(6) -0.004(5)
C15 0.098(14) 0.094(10) 0.076(9) -0.004(8) 0.021(9) 0.018(9)
C16 0.158(19) 0.077(9) 0.085(10) -0.014(7) 0.032(11) 0.015(10)
C17 0.091(11) 0.031(5) 0.073(8) 0.007(5) -0.006(7) -0.005(6)
C18 0.166(19) 0.051(8) 0.149(15) -0.017(9) 0.041(14) -0.043(9)
C19 0.085(14) 0.072(9) 0.182(17) 0.044(10) -0.023(12) -0.024(9)
C21 0.019(6) 0.046(5) 0.064(7) 0.001(5) 0.003(5) 0.007(4)
C22 0.055(9) 0.041(5) 0.082(8) -0.006(5) 0.022(7) 0.011(5)
C23 0.044(8) 0.056(6) 0.065(6) 0.005(6) 0.013(5) 0.015(6)
C24 0.045(8) 0.064(7) 0.071(7) 0.009(6) 0.022(6) 0.024(6)
C25 0.134(18) 0.086(11) 0.122(13) 0.034(9) -0.038(12) -0.003(10)
C26 0.093(12) 0.037(6) 0.134(12) 0.024(7) 0.002(10) 0.011(7)
C27 0.071(10) 0.043(6) 0.092(9) -0.007(6) 0.039(8) 0.002(6)
C28 0.105(17) 0.120(13) 0.151(16) 0.005(12) 0.056(14) -0.039(12)
C29 0.24(3) 0.074(10) 0.171(18) 0.029(11) 0.13(2) 0.027(13)
C31 0.049(8) 0.034(5) 0.061(7) 0.001(5) -0.013(6) -0.005(5)
C32 0.078(11) 0.055(7) 0.049(6) -0.002(5) -0.025(6) 0.006(6)
C33 0.079(10) 0.035(5) 0.054(7) 0.008(5) -0.011(6) 0.001(5)
C34 0.059(9) 0.061(7) 0.061(7) -0.003(6) -0.009(6) 0.006(6)
C35 0.110(14) 0.061(8) 0.093(10) -0.013(7) 0.011(9) -0.039(8)
C36 0.056(12) 0.080(10) 0.209(19) 0.000(11) 0.025(12) 0.012(8)
C37 0.101(13) 0.071(8) 0.063(8) 0.015(6) -0.012(8) -0.029(8)
C38 0.35(4) 0.157(18) 0.119(14) -0.083(14) 0.14(2) -0.15(2)
C39 0.24(3) 0.19(2) 0.17(2) 0.137(18) -0.05(2) -0.08(2)
C42 0.049(8) 0.046(6) 0.052(6) 0.000(5) 0.004(5) -0.001(5)
C43 0.058(9) 0.042(6) 0.071(7) -0.021(5) 0.008(6) 0.002(5)
C44 0.042(8) 0.033(5) 0.097(9) -0.007(6) -0.011(6) -0.011(5)
C45 0.039(8) 0.050(6) 0.106(10) 0.023(6) 0.012(7) -0.002(5)
C46 0.076(10) 0.032(5) 0.063(7) 0.004(5) 0.007(6) -0.012(5)
B1 0.064(10) 0.025(5) 0.051(7) 0.009(5) 0.007(6) 0.002(5)

loop_
_atom_type_symbol
_atom_type_description
_atom_type_scat_dispersion_real
_atom_type_scat_dispersion_imag
_atom_type_scat_source
C C 0.0033 0.0016 'International Tables Vol C Tables 4.2.6.8 and 6.1.1.4'
H H 0.0000 0.0000 'International Tables Vol C Tables 4.2.6.8 and 6.1.1.4'
O O 0.0106 0.0060 'International Tables Vol C Tables 4.2.6.8 and 6.1.1.4'
N N 0.0061 0.0033 'International Tables Vol C Tables 4.2.6.8 and 6.1.1.4'
B B 0.0013 0.0007 'International Tables Vol C Tables 4.2.6.8 and 6.1.1.4'
Pd Pd -0.9988 1.0072 'International Tables Vol C Tables 4.2.6.8 and 6.1.1.4'
Cl Cl 0.1484 0.1585 'International Tables Vol C Tables 4.2.6.8 and 6.1.1.4'

loop_
_geom_angle_atom_site_label_1
_geom_angle_atom_site_label_2
_geom_angle_atom_site_label_3
_geom_angle
N21 Pd1 N1 179.6(4)
N21 Pd1 N11 85.7(3)
N1 Pd1 N11 94.6(3)
N21 Pd1 N41 91.2(3)
N1 Pd1 N41 88.5(3)
N11 Pd1 N41 176.6(3)
C1 N1 Pd1 160.6(10)
N12 N11 C11 109.9(8)
N12 N11 Pd1 118.9(5)
C11 N11 Pd1 131.2(7)
N11 N12 C13 107.7(8)
N11 N12 B1 122.4(7)
C13 N12 B1 129.0(9)
C21 N21 N22 106.9(8)
C21 N21 Pd1 134.3(7)
N22 N21 Pd1 118.7(6)
C23 N22 N21 108.7(8)
C23 N22 B1 129.4(9)
N21 N22 B1 121.6(8)
C31 N31 N32 104.8(8)
C33 N32 N31 110.1(9)
C33 N32 B1 130.9(10)
N31 N32 B1 119.0(8)
C42 N41 C46 119.2(8)
C42 N41 Pd1 119.8(7)
C46 N41 Pd1 121.0(6)
N1 C1 C2 177.6(12)
C3 C2 C1 118.4(12)
O1 C3 C2 124.0(13)
O1 C3 C4 121.3(10)
C2 C3 C4 114.7(12)
C9 C4 C5 117.5(13)
C9 C4 C3 123.8(11)
C5 C4 C3 118.6(13)
C6 C5 C4 123.7(15)
C5 C6 C7 120.0(13)
C6 C7 C8 117.6(15)
C9 C8 C7 119.2(15)
C4 C9 C8 121.9(12)
N11 C11 C12 107.5(9)
N11 C11 C14 122.2(9)
C12 C11 C14 130.2(8)
C11 C12 C13 108.7(8)
N12 C13 C12 106.2(9)
N12 C13 C17 122.7(10)
C12 C13 C17 131.1(9)
C16 C14 C11 111.4(10)
C16 C14 C15 113.0(11)
C11 C14 C15 109.5(11)
C19 C17 C13 114.9(12)
C19 C17 C18 106.1(11)
C13 C17 C18 110.6(10)
N21 C21 C22 109.7(9)
N21 C21 C24 121.6(9)
C22 C21 C24 128.7(9)
C23 C22 C21 107.4(10)
N22 C23 C22 107.2(10)
N22 C23 C27 123.2(10)
C22 C23 C27 129.5(11)
C26 C24 C21 111.9(10)
C26 C24 C25 111.4(11)
C21 C24 C25 107.8(10)
C23 C27 C29 111.7(10)
C23 C27 C28 113.0(12)
C29 C27 C28 108.6(14)
N31 C31 C32 112.2(11)
N31 C31 C34 118.9(10)
C32 C31 C34 128.8(10)
C31 C32 C33 106.0(9)
N32 C33 C32 107.0(10)
N32 C33 C37 123.7(12)
C32 C33 C37 129.1(10)
C36 C34 C35 107.0(12)
C36 C34 C31 112.4(10)
C35 C34 C31 110.8(11)
C33 C37 C39 109.7(15)
C33 C37 C38 110.8(11)
C39 C37 C38 110.8(15)
N41 C42 C43 120.9(10)
C44 C43 C42 121.0(10)
C43 C44 C45 117.8(9)
C46 C45 C44 120.6(11)
N41 C46 C45 120.3(10)
Cl1 C51 Cl2 108.8(14)
Cl4 C53 Cl3 100(3)
N22 B1 N32 113.0(8)
N22 B1 N12 108.1(8)
N32 B1 N12 109.8(9)

loop_
_geom_bond_atom_site_label_1
_geom_bond_atom_site_label_2
_geom_bond_distance
Pd1 N21 1.986(9)
Pd1 N1 1.995(10)
Pd1 N11 2.017(7)
Pd1 N41 2.039(7)
Cl1 C51 1.59(2)
Cl2 C51 2.03(3)
Cl3 C53 2.13(6)
Cl4 C53 1.62(5)
O1 C3 1.267(14)
N1 C1 1.166(14)
N11 N12 1.348(10)
N11 C11 1.352(11)
N12 C13 1.386(11)
N12 B1 1.563(14)
N21 C21 1.338(11)
N21 N22 1.399(10)
N22 C23 1.378(13)
N22 B1 1.541(13)
N31 C31 1.326(13)
N31 N32 1.390(12)
N32 C33 1.359(12)
N32 B1 1.560(16)
N41 C42 1.330(12)
N41 C46 1.361(12)
C1 C2 1.413(18)
C2 C3 1.414(15)
C3 C4 1.540(18)
C4 C9 1.340(18)
C4 C5 1.384(16)
C5 C6 1.35(2)
C6 C7 1.39(2)
C7 C8 1.42(2)
C8 C9 1.407(19)
C11 C12 1.357(13)
C11 C14 1.480(15)
C12 C13 1.388(14)
C13 C17 1.490(15)
C14 C16 1.476(15)
C14 C15 1.507(17)
C17 C19 1.459(18)
C17 C18 1.542(17)
C21 C22 1.394(15)
C21 C24 1.507(14)
C22 C23 1.376(15)
C23 C27 1.453(15)
C24 C26 1.502(15)
C24 C25 1.585(19)
C27 C29 1.504(18)
C27 C28 1.510(19)
C31 C32 1.371(15)
C31 C34 1.521(17)
C32 C33 1.378(17)
C33 C37 1.526(18)
C34 C36 1.511(17)
C34 C35 1.518(15)
C37 C39 1.53(2)
C37 C38 1.53(2)
C42 C43 1.396(14)
C43 C44 1.341(16)
C44 C45 1.386(16)
C45 C46 1.375(14)
